data_1535749
loop_
_publ_author_name
'Murashova, E.V.'
'Chudinova, N.N.'

_publ_section_title
;
 Crystal structure of double triphosphate Cs Mn H P3 O10
;
_journal_name_full Kristallografiya
_journal_page_first 476
_journal_page_last 484
_journal_volume 40
_journal_year 1995
_chemical_formula_sum 'Cs H Mn O10 P3'
_chemical_name_systematic 'Cs Mn (H P3 O10)'
_space_group_IT_number 5
_symmetry_space_group_name_Hall 'C 2y'
_symmetry_space_group_name_H-M 'C 1 2 1'
_cell_angle_alpha 90
_cell_angle_beta 113.39
_cell_angle_gamma 90
_cell_formula_units_Z 2
_cell_length_a 8.994
_cell_length_b 8.629
_cell_length_c 6.511
_cell_volume 463.789
_citation_journal_id_ASTM KRISAJ
_cod_data_source_file Murashova_KRISAJ_1995_1480.cif
_cod_data_source_block H1Cs1Mn1O10P3
_cod_original_formula_sum 'H1 Cs1 Mn1 O10 P3'
_cod_database_code 1535749

loop_
_symmetry_equiv_pos_as_xyz
x,y,z
-x,y,-z
x+1/2,y+1/2,z
-x+1/2,y+1/2,-z

loop_
_atom_site_label
_atom_site_type_symbol
_atom_site_fract_x
_atom_site_fract_y
_atom_site_fract_z
_atom_site_occupancy
_atom_site_U_iso_or_equiv
O1 O-2 0.3509 0.3299 -0.0251 1 0.0
Mn1 Mn+3 0 -0.3348 0 1 0.0
P1 P+5 0.1782 0.3816 -0.1081 1 0.0
O5 O-2 -0.0652 0.6555 -0.3575 1 0.0
O4 O-2 0.0565 0.2527 -0.1417 1 0.0
Cs1 Cs+1 0 0 0.5 1 0.0
O2 O-2 0.1627 0.5112 0.0404 1 0.0
H1 H+1 0 0.23 0 1 0.0
O3 O-2 0.1422 0.453 -0.351 1 0.0
P2 P+5 0 0.5663 -0.5 1 0.0
